data_7120774
loop_
_publ_author_name
'Friedrich, Jochen'
'Maichle-moessmer, Caecilia'
'Anwander, Reiner'

_publ_section_title
;
 Synthesis and derivatisation of ceric tris(tert-butoxy)siloxides
;
_journal_name_full 'Chem. Commun.'
_journal_paper_doi 10.1039/C7CC06499C
_journal_year 2017
_chemical_formula_sum 'C72 H162 Ce2 O24 Si6'
_chemical_formula_weight 1860.79
_chemical_properties_physical Air-sensitive,Moisture-sensitive
_space_group_crystal_system monoclinic
_space_group_IT_number 15
_space_group_name_Hall '-C 2yc'
_space_group_name_H-M_alt 'C 1 2/c 1'
_symmetry_space_group_name_Hall '-C 2yc'
_symmetry_space_group_name_H-M 'C 1 2/c 1'
_atom_sites_solution_hydrogens geom
_audit_creation_method SHELXL-2014/7
_audit_update_record
;
2017-08-08 deposited with the CCDC.
2017-10-11 downloaded from the CCDC.
;
_cell_angle_alpha 90
_cell_angle_beta 97.351(2)
_cell_angle_gamma 90
_cell_formula_units_Z 4
_cell_length_a 26.0279(10)
_cell_length_b 14.1706(5)
_cell_length_c 27.3540(10)
_cell_measurement_reflns_used 9929
_cell_measurement_temperature 100(2)
_cell_measurement_theta_max 26.78
_cell_measurement_theta_min 2.769
_cell_volume 10006.1(6)
_computing_cell_refinement 'APEX2 v2014.1-1 (Bruker AXS)'
_computing_data_collection 'COSMO v1.61'
_computing_data_reduction 'SAINT V8.27B (Bruker AXS Inc., 2012)'
_computing_structure_refinement 'SHELXL-2014/7 (Sheldrick, 2014)'
_computing_structure_solution 'SHELXS-97 (Sheldrick 2008)'
_diffrn_ambient_temperature 100(2)
_diffrn_measured_fraction_theta_full 0.999
_diffrn_measured_fraction_theta_max 0.999
_diffrn_measurement_device_type 'Bruker APEX DUO'
_diffrn_measurement_method 'phi and omega scans'
_diffrn_radiation_type MoK\a
_diffrn_radiation_wavelength 0.71073
_diffrn_reflns_av_R_equivalents 0.0618
_diffrn_reflns_av_unetI/netI 0.0364
_diffrn_reflns_Laue_measured_fraction_full 0.999
_diffrn_reflns_Laue_measured_fraction_max 0.999
_diffrn_reflns_limit_h_max 33
_diffrn_reflns_limit_h_min -33
_diffrn_reflns_limit_k_max 18
_diffrn_reflns_limit_k_min -18
_diffrn_reflns_limit_l_max 35
_diffrn_reflns_limit_l_min -33
_diffrn_reflns_number 92996
_diffrn_reflns_point_group_measured_fraction_full 0.999
_diffrn_reflns_point_group_measured_fraction_max 0.999
_diffrn_reflns_theta_full 25.242
_diffrn_reflns_theta_max 27.102
_diffrn_reflns_theta_min 1.501
_diffrn_source 'ImuS-focus sealed tube'
_exptl_absorpt_coefficient_mu 1.030
_exptl_absorpt_correction_T_max 0.8630
_exptl_absorpt_correction_T_min 0.8000
_exptl_absorpt_correction_type numerical
_exptl_absorpt_process_details sadabs
_exptl_crystal_colour colourless
_exptl_crystal_density_diffrn 1.235
_exptl_crystal_description needle
_exptl_crystal_F_000 3944
_exptl_crystal_size_max 0.204
_exptl_crystal_size_mid 0.081
_exptl_crystal_size_min 0.080
_refine_diff_density_max 1.112
_refine_diff_density_min -1.329
_refine_diff_density_rms 0.099
_refine_ls_extinction_method none
_refine_ls_goodness_of_fit_ref 1.145
_refine_ls_hydrogen_treatment constr
_refine_ls_matrix_type full
_refine_ls_number_parameters 600
_refine_ls_number_reflns 11012
_refine_ls_number_restraints 724
_refine_ls_restrained_S_all 1.145
_refine_ls_R_factor_all 0.0664
_refine_ls_R_factor_gt 0.0453
_refine_ls_shift/su_max 0.006
_refine_ls_shift/su_mean 0.000
_refine_ls_structure_factor_coef Fsqd
_refine_ls_weighting_details 'w=1/[\s^2^(Fo^2^)+79.5989P] where P=(Fo^2^+2Fc^2^)/3'
_refine_ls_weighting_scheme calc
_refine_ls_wR_factor_gt 0.0833
_refine_ls_wR_factor_ref 0.0895
_reflns_Friedel_coverage 0.000
_reflns_number_gt 8372
_reflns_number_total 11012
_reflns_threshold_expression 'I > 2\s(I)'
_cod_data_source_file c7cc06499c2.cif
_cod_data_source_block 1_mo_jfr102b_07
_cod_database_code 7120774
_shelx_shelxl_version_number 2014/7
_shelx_space_group_comment
;
The symmetry employed for this shelxl refinement is uniquely defined
by the following loop, which should always be used as a source of
symmetry information in preference to the above space-group names.
They are only intended as comments.
;
_shelx_estimated_absorpt_t_min 0.817
_shelx_estimated_absorpt_t_max 0.922

loop_
_space_group_symop_operation_xyz
'x, y, z'
'-x, y, -z+1/2'
'x+1/2, y+1/2, z'
'-x+1/2, y+1/2, -z+1/2'
'-x, -y, -z'
'x, -y, z-1/2'
'-x+1/2, -y+1/2, -z'
'x+1/2, -y+1/2, z-1/2'

loop_
_atom_site_label
_atom_site_type_symbol
_atom_site_fract_x
_atom_site_fract_y
_atom_site_fract_z
_atom_site_U_iso_or_equiv
_atom_site_adp_type
_atom_site_occupancy
_atom_site_site_symmetry_order
_atom_site_calc_flag
_atom_site_refinement_flags_posn
_atom_site_refinement_flags_adp
_atom_site_refinement_flags_occupancy
_atom_site_disorder_assembly
_atom_site_disorder_group
C1 C 0.1317(2) 0.8523(3) 0.76452(17) 0.0366(11) Uani 1 1 d . U . . .
C2 C 0.0899(2) 0.7972(5) 0.7856(2) 0.0607(16) Uani 1 1 d . U . . .
H2A H 0.1053 0.7623 0.8148 0.091 Uiso 1 1 calc R U . . .
H2B H 0.0738 0.7528 0.7608 0.091 Uiso 1 1 calc R U . . .
H2C H 0.0636 0.8410 0.7949 0.091 Uiso 1 1 calc R U . . .
C3 C 0.1786(11) 0.801(2) 0.7514(12) 0.048(3) Uani 0.42(3) 1 d . U P A 1
H3A H 0.1976 0.8423 0.7311 0.071 Uiso 0.42(3) 1 calc R U P A 1
H3B H 0.1677 0.7439 0.7328 0.071 Uiso 0.42(3) 1 calc R U P A 1
H3C H 0.2011 0.7840 0.7815 0.071 Uiso 0.42(3) 1 calc R U P A 1
C4 C 0.0988(11) 0.8897(19) 0.7189(8) 0.051(3) Uani 0.42(3) 1 d . U P A 1
H4A H 0.0686 0.9228 0.7286 0.077 Uiso 0.42(3) 1 calc R U P A 1
H4B H 0.0871 0.8370 0.6971 0.077 Uiso 0.42(3) 1 calc R U P A 1
H4C H 0.1193 0.9335 0.7016 0.077 Uiso 0.42(3) 1 calc R U P A 1
C3A C 0.1756(8) 0.7813(15) 0.7642(8) 0.048(3) Uani 0.58(3) 1 d . U P A 2
H3A1 H 0.2051 0.8117 0.7518 0.071 Uiso 0.58(3) 1 calc R U P A 2
H3A2 H 0.1637 0.7280 0.7428 0.071 Uiso 0.58(3) 1 calc R U P A 2
H3A3 H 0.1861 0.7584 0.7978 0.071 Uiso 0.58(3) 1 calc R U P A 2
C4A C 0.1191(9) 0.8981(13) 0.7131(5) 0.051(3) Uani 0.58(3) 1 d . U P A 2
H4A1 H 0.0923 0.9464 0.7143 0.077 Uiso 0.58(3) 1 calc R U P A 2
H4A2 H 0.1065 0.8497 0.6889 0.077 Uiso 0.58(3) 1 calc R U P A 2
H4A3 H 0.1504 0.9274 0.7036 0.077 Uiso 0.58(3) 1 calc R U P A 2
C5 C 0.22907(19) 1.0865(3) 0.84637(17) 0.0324(10) Uani 1 1 d . U . . .
C6 C 0.2708(2) 1.0121(3) 0.8469(2) 0.0449(13) Uani 1 1 d . U . . .
H6A H 0.2789 0.9865 0.8802 0.067 Uiso 1 1 calc R U . . .
H6B H 0.3021 1.0404 0.8365 0.067 Uiso 1 1 calc R U . . .
H6C H 0.2586 0.9611 0.8241 0.067 Uiso 1 1 calc R U . . .
C7 C 0.2134(2) 1.1238(4) 0.79436(18) 0.0482(14) Uani 1 1 d . U . . .
H7A H 0.2016 1.0712 0.7725 0.072 Uiso 1 1 calc R U . . .
H7B H 0.2432 1.1544 0.7825 0.072 Uiso 1 1 calc R U . . .
H7C H 0.1853 1.1697 0.7947 0.072 Uiso 1 1 calc R U . . .
C8 C 0.2470(2) 1.1670(3) 0.88120(18) 0.0377(11) Uani 1 1 d . U . . .
H8A H 0.2190 1.2133 0.8811 0.057 Uiso 1 1 calc R U . . .
H8B H 0.2773 1.1974 0.8703 0.057 Uiso 1 1 calc R U . . .
H8C H 0.2560 1.1422 0.9146 0.057 Uiso 1 1 calc R U . . .
C9 C 0.05934(19) 1.0438(4) 0.85977(19) 0.0405(12) Uani 1 1 d . U . . .
C11 C 0.0726(2) 1.1238(4) 0.8952(2) 0.0546(15) Uani 1 1 d . U . . .
H11A H 0.0731 1.1009 0.9291 0.082 Uiso 1 1 calc R U . . .
H11B H 0.0466 1.1738 0.8889 0.082 Uiso 1 1 calc R U . . .
H11C H 0.1068 1.1490 0.8909 0.082 Uiso 1 1 calc R U . . .
C10 C 0.0074(9) 0.9987(19) 0.8407(15) 0.054(6) Uani 0.245(18) 1 d . U P B 1
H10A H 0.0117 0.9566 0.8131 0.081 Uiso 0.245(18) 1 calc R U P B 1
H10B H -0.0177 1.0482 0.8295 0.081 Uiso 0.245(18) 1 calc R U P B 1
H10C H -0.0053 0.9624 0.8672 0.081 Uiso 0.245(18) 1 calc R U P B 1
C12 C 0.0746(12) 1.101(2) 0.8095(11) 0.043(5) Uani 0.245(18) 1 d . U P B 1
H12A H 0.1095 1.1281 0.8167 0.065 Uiso 0.245(18) 1 calc R U P B 1
H12B H 0.0496 1.1520 0.8008 0.065 Uiso 0.245(18) 1 calc R U P B 1
H12C H 0.0737 1.0569 0.7819 0.065 Uiso 0.245(18) 1 calc R U P B 1
C10A C 0.0070(3) 1.0031(6) 0.8740(5) 0.054(3) Uani 0.755(18) 1 d . U P B 2
H10D H -0.0010 0.9434 0.8567 0.080 Uiso 0.755(18) 1 calc R U P B 2
H10E H -0.0210 1.0484 0.8646 0.080 Uiso 0.755(18) 1 calc R U P B 2
H10F H 0.0104 0.9923 0.9097 0.080 Uiso 0.755(18) 1 calc R U P B 2
C12A C 0.0543(5) 1.0697(9) 0.8072(3) 0.062(3) Uani 0.755(18) 1 d . U P B 2
H12D H 0.0881 1.0896 0.7986 0.093 Uiso 0.755(18) 1 calc R U P B 2
H12E H 0.0295 1.1216 0.8009 0.093 Uiso 0.755(18) 1 calc R U P B 2
H12F H 0.0419 1.0150 0.7870 0.093 Uiso 0.755(18) 1 calc R U P B 2
C13 C 0.16253(18) 1.0224(3) 1.04348(16) 0.0306(10) Uani 1 1 d . U . . .
C14 C 0.1140(2) 1.0794(4) 1.0479(2) 0.0478(14) Uani 1 1 d . U . . .
H14A H 0.0842 1.0486 1.0289 0.072 Uiso 1 1 calc R U . . .
H14B H 0.1180 1.1431 1.0350 0.072 Uiso 1 1 calc R U . . .
H14C H 0.1085 1.0832 1.0826 0.072 Uiso 1 1 calc R U . . .
C15 C 0.2081(2) 1.0644(4) 1.07577(18) 0.0411(12) Uani 1 1 d . U . . .
H15A H 0.2005 1.0671 1.1099 0.062 Uiso 1 1 calc R U . . .
H15B H 0.2147 1.1283 1.0643 0.062 Uiso 1 1 calc R U . . .
H15C H 0.2388 1.0251 1.0741 0.062 Uiso 1 1 calc R U . . .
C16 C 0.1725(2) 1.0152(3) 0.98985(17) 0.0368(11) Uani 1 1 d . U . . .
H16A H 0.2033 0.9762 0.9878 0.055 Uiso 1 1 calc R U . . .
H16B H 0.1782 1.0784 0.9771 0.055 Uiso 1 1 calc R U . . .
H16C H 0.1425 0.9862 0.9702 0.055 Uiso 1 1 calc R U . . .
C17 C 0.14664(17) 0.7635(4) 1.14352(15) 0.0367(11) Uani 1 1 d D U . . .
C18 C 0.2036(2) 0.7636(5) 1.1624(2) 0.0586(16) Uani 1 1 d . U . . .
H18A H 0.2182 0.8259 1.1569 0.088 Uiso 0.752(9) 1 calc R U P C 1
H18B H 0.2212 0.7157 1.1448 0.088 Uiso 0.752(9) 1 calc R U P C 1
H18C H 0.2084 0.7493 1.1977 0.088 Uiso 0.752(9) 1 calc R U P C 1
H18D H 0.2211 0.8120 1.1450 0.088 Uiso 0.248(9) 1 calc R U P C 2
H18E H 0.2183 0.7016 1.1566 0.088 Uiso 0.248(9) 1 calc R U P C 2
H18F H 0.2083 0.7773 1.1978 0.088 Uiso 0.248(9) 1 calc R U P C 2
C19 C 0.1161(4) 0.8398(7) 1.1596(4) 0.056(2) Uani 0.752(9) 1 d . U P C 1
H19A H 0.1316 0.9003 1.1520 0.084 Uiso 0.752(9) 1 calc R U P C 1
H19B H 0.1153 0.8350 1.1952 0.084 Uiso 0.752(9) 1 calc R U P C 1
H19C H 0.0807 0.8360 1.1424 0.084 Uiso 0.752(9) 1 calc R U P C 1
C20 C 0.1275(3) 0.6644(6) 1.1594(2) 0.0467(17) Uani 0.752(9) 1 d . U P C 1
H20A H 0.0912 0.6554 1.1456 0.070 Uiso 0.752(9) 1 calc R U P C 1
H20B H 0.1305 0.6611 1.1955 0.070 Uiso 0.752(9) 1 calc R U P C 1
H20C H 0.1487 0.6148 1.1471 0.070 Uiso 0.752(9) 1 calc R U P C 1
C19A C 0.1348(13) 0.8675(11) 1.1591(13) 0.056(2) Uani 0.248(9) 1 d D U P C 2
H19D H 0.1640 0.9084 1.1540 0.084 Uiso 0.248(9) 1 calc R U P C 2
H19E H 0.1297 0.8686 1.1939 0.084 Uiso 0.248(9) 1 calc R U P C 2
H19F H 0.1034 0.8902 1.1389 0.084 Uiso 0.248(9) 1 calc R U P C 2
C20A C 0.0950(8) 0.7204(18) 1.1548(7) 0.0467(17) Uani 0.248(9) 1 d . U P C 2
H20D H 0.0661 0.7588 1.1393 0.070 Uiso 0.248(9) 1 calc R U P C 2
H20E H 0.0944 0.7189 1.1905 0.070 Uiso 0.248(9) 1 calc R U P C 2
H20F H 0.0918 0.6560 1.1417 0.070 Uiso 0.248(9) 1 calc R U P C 2
C21 C 0.06772(14) 0.7758(3) 0.98685(15) 0.0256(10) Uani 1 1 d . U . . .
C22 C 0.04054(17) 0.8541(4) 1.01184(18) 0.0405(13) Uani 1 1 d . U . . .
H22A H 0.0525 0.8538 1.0473 0.061 Uiso 1 1 calc R U . . .
H22B H 0.0030 0.8437 1.0064 0.061 Uiso 1 1 calc R U . . .
H22C H 0.0486 0.9152 0.9979 0.061 Uiso 1 1 calc R U . . .
C23 C 0.05583(17) 0.6786(4) 1.00673(17) 0.0354(11) Uani 1 1 d . U . . .
H23A H 0.0740 0.6301 0.9900 0.053 Uiso 1 1 calc R U . . .
H23B H 0.0184 0.6670 1.0007 0.053 Uiso 1 1 calc R U . . .
H23C H 0.0674 0.6762 1.0422 0.053 Uiso 1 1 calc R U . . .
C24 C 0.05413(16) 0.7796(3) 0.93143(15) 0.0289(10) Uani 1 1 d . U . . .
H24A H 0.0656 0.8401 0.9191 0.043 Uiso 1 1 calc R U . . .
H24B H 0.0165 0.7735 0.9229 0.043 Uiso 1 1 calc R U . . .
H24C H 0.0715 0.7279 0.9163 0.043 Uiso 1 1 calc R U . . .
O10 O 0.0683(2) 0.5598(5) 0.8704(3) 0.0268(10) Uani 0.463(5) 1 d . U P D 1
C25 C 0.0187(8) 0.5113(17) 0.8628(9) 0.046(3) Uani 0.463(5) 1 d . U P D 1
C26 C -0.0300(4) 0.5483(13) 0.9002(6) 0.042(3) Uani 0.463(5) 1 d . U P D 1
H26A H -0.0296 0.5059 0.9286 0.064 Uiso 0.463(5) 1 calc R U P D 1
H26B H -0.0642 0.5462 0.8805 0.064 Uiso 0.463(5) 1 calc R U P D 1
H26C H -0.0227 0.6129 0.9118 0.064 Uiso 0.463(5) 1 calc R U P D 1
C27 C 0.0111(6) 0.4393(12) 0.8444(8) 0.050(4) Uani 0.463(5) 1 d . U P D 1
H27A H 0.0325 0.4325 0.8176 0.075 Uiso 0.463(5) 1 calc R U P D 1
H27B H -0.0256 0.4345 0.8310 0.075 Uiso 0.463(5) 1 calc R U P D 1
H27C H 0.0198 0.3892 0.8688 0.075 Uiso 0.463(5) 1 calc R U P D 1
C28 C 0.0077(9) 0.6109(16) 0.8265(8) 0.070(3) Uani 0.463(5) 1 d . U P D 1
H28A H 0.0141 0.6674 0.8470 0.105 Uiso 0.463(5) 1 calc R U P D 1
H28B H -0.0283 0.6109 0.8107 0.105 Uiso 0.463(5) 1 calc R U P D 1
H28C H 0.0311 0.6107 0.8011 0.105 Uiso 0.463(5) 1 calc R U P D 1
O10A O 0.0613(2) 0.5536(4) 0.8996(2) 0.0268(10) Uani 0.537(5) 1 d . U P D 2
C25A C 0.0133(7) 0.5364(12) 0.8673(8) 0.044(3) Uani 0.537(5) 1 d . U P D 2
C26A C -0.0109(5) 0.5250(11) 0.9064(5) 0.054(3) Uani 0.537(5) 1 d . U P D 2
H26D H 0.0109 0.4877 0.9311 0.081 Uiso 0.537(5) 1 calc R U P D 2
H26E H -0.0437 0.4920 0.8968 0.081 Uiso 0.537(5) 1 calc R U P D 2
H26F H -0.0177 0.5869 0.9202 0.081 Uiso 0.537(5) 1 calc R U P D 2
C27A C 0.0252(6) 0.4097(12) 0.8537(7) 0.070(4) Uani 0.537(5) 1 d . U P D 2
H27D H 0.0374 0.3765 0.8845 0.105 Uiso 0.537(5) 1 calc R U P D 2
H27E H 0.0516 0.4053 0.8313 0.105 Uiso 0.537(5) 1 calc R U P D 2
H27F H -0.0070 0.3807 0.8382 0.105 Uiso 0.537(5) 1 calc R U P D 2
C28A C -0.0053(7) 0.5805(14) 0.8204(7) 0.070(3) Uani 0.537(5) 1 d . U P D 2
H28D H -0.0312 0.5396 0.8019 0.105 Uiso 0.537(5) 1 calc R U P D 2
H28E H 0.0238 0.5899 0.8015 0.105 Uiso 0.537(5) 1 calc R U P D 2
H28F H -0.0210 0.6416 0.8263 0.105 Uiso 0.537(5) 1 calc R U P D 2
C29 C 0.1412(2) 0.4079(4) 0.9749(2) 0.0523(14) Uani 1 1 d . U . . .
C30 C 0.1734(2) 0.3211(4) 0.9713(2) 0.0588(16) Uani 1 1 d . U . . .
H30A H 0.1548 0.2770 0.9477 0.088 Uiso 1 1 calc R U . . .
H30B H 0.1800 0.2910 1.0038 0.088 Uiso 1 1 calc R U . . .
H30C H 0.2064 0.3385 0.9602 0.088 Uiso 1 1 calc R U . . .
C31 C 0.1687(3) 0.4795(5) 1.0073(2) 0.0683(17) Uani 1 1 d . U . . .
H31A H 0.2009 0.4973 0.9945 0.102 Uiso 1 1 calc R U . . .
H31B H 0.1770 0.4535 1.0406 0.102 Uiso 1 1 calc R U . . .
H31C H 0.1467 0.5353 1.0085 0.102 Uiso 1 1 calc R U . . .
C33 C 0.1631(2) 0.4772(4) 0.8073(2) 0.0504(14) Uani 1 1 d . U . . .
C34 C 0.1287(3) 0.5026(6) 0.7610(3) 0.087(2) Uani 1 1 d . U . . .
H34A H 0.1484 0.4980 0.7328 0.131 Uiso 1 1 calc R U . . .
H34B H 0.1161 0.5674 0.7636 0.131 Uiso 1 1 calc R U . . .
H34C H 0.0992 0.4592 0.7563 0.131 Uiso 1 1 calc R U . . .
C35 C 0.2101(2) 0.5404(5) 0.8143(2) 0.0576(16) Uani 1 1 d . U . . .
H35A H 0.2324 0.5221 0.8444 0.086 Uiso 1 1 calc R U . . .
H35B H 0.1991 0.6061 0.8172 0.086 Uiso 1 1 calc R U . . .
H35C H 0.2294 0.5341 0.7860 0.086 Uiso 1 1 calc R U . . .
Ce1 Ce 0.19424(2) 0.74903(2) 0.94254(2) 0.01206(5) Uani 1 1 d . U . . .
C36 C 0.1666(5) 0.3756(8) 0.8123(4) 0.055(3) Uani 0.551(7) 1 d . U P E 1
H36A H 0.1818 0.3596 0.8459 0.082 Uiso 0.551(7) 1 calc R U P E 1
H36B H 0.1885 0.3505 0.7888 0.082 Uiso 0.551(7) 1 calc R U P E 1
H36C H 0.1318 0.3481 0.8057 0.082 Uiso 0.551(7) 1 calc R U P E 1
O12 O 0.1220(2) 0.5163(4) 0.83459(19) 0.0255(15) Uani 0.551(7) 1 d . U P D 1
O12A O 0.1526(2) 0.4570(4) 0.8601(2) 0.0220(17) Uani 0.449(7) 1 d . U P D 2
C36A C 0.1917(6) 0.3795(10) 0.7981(5) 0.049(3) Uani 0.449(7) 1 d . U P E 2
H36D H 0.2148 0.3621 0.8279 0.073 Uiso 0.449(7) 1 calc R U P E 2
H36E H 0.2120 0.3869 0.7705 0.073 Uiso 0.449(7) 1 calc R U P E 2
H36F H 0.1658 0.3298 0.7903 0.073 Uiso 0.449(7) 1 calc R U P E 2
O11 O 0.1407(2) 0.4313(4) 0.92024(19) 0.0267(9) Uani 0.573(4) 1 d . U P D 1
C32 C 0.0842(4) 0.3728(7) 0.9780(4) 0.0514(19) Uani 0.573(4) 1 d . U P D 1
H32A H 0.0825 0.3434 1.0101 0.077 Uiso 0.573(4) 1 calc R U P D 1
H32B H 0.0743 0.3267 0.9518 0.077 Uiso 0.573(4) 1 calc R U P D 1
H32C H 0.0604 0.4267 0.9739 0.077 Uiso 0.573(4) 1 calc R U P D 1
O11A O 0.1127(3) 0.4639(5) 0.9425(2) 0.0267(9) Uani 0.427(4) 1 d . U P D 2
C32A C 0.1084(5) 0.3890(10) 1.0198(5) 0.0514(19) Uani 0.427(4) 1 d . U P D 2
H32D H 0.0987 0.4495 1.0333 0.077 Uiso 0.427(4) 1 calc R U P D 2
H32E H 0.1295 0.3528 1.0455 0.077 Uiso 0.427(4) 1 calc R U P D 2
H32F H 0.0771 0.3532 1.0078 0.077 Uiso 0.427(4) 1 calc R U P D 2
O1 O 0.17835(10) 0.86148(18) 0.88713(9) 0.0181(6) Uani 1 1 d . U . . .
O2 O 0.15015(13) 0.9295(2) 0.79563(10) 0.0307(7) Uani 1 1 d . U . . .
O3 O 0.18436(11) 1.04737(19) 0.86497(10) 0.0238(6) Uani 1 1 d . U . . .
O4 O 0.09603(11) 0.9679(2) 0.87116(11) 0.0288(7) Uani 1 1 d . U . . .
O5 O 0.21741(9) 0.79457(18) 1.03215(9) 0.0147(5) Uani 1 1 d . U . . .
O6 O 0.15367(11) 0.9299(2) 1.06299(10) 0.0242(6) Uani 1 1 d . U . . .
O7 O 0.14231(10) 0.7568(2) 1.09052(9) 0.0269(6) Uani 1 1 d . U . . .
O8 O 0.12469(9) 0.79029(19) 0.99612(9) 0.0177(6) Uani 1 1 d . U . . .
O9 O 0.15731(10) 0.61900(19) 0.91288(10) 0.0218(6) Uani 1 1 d . U . . .
Si1 Si 0.15328(4) 0.94811(8) 0.85485(4) 0.0205(2) Uani 1 1 d . U . . .
Si2 Si 0.16141(4) 0.82135(8) 1.04783(4) 0.0168(2) Uani 1 1 d . U . . .
Si3 Si 0.12292(4) 0.52969(8) 0.89438(4) 0.0194(2) Uani 1 1 d . U . . .

loop_
_atom_site_aniso_label
_atom_site_aniso_U_11
_atom_site_aniso_U_22
_atom_site_aniso_U_33
_atom_site_aniso_U_23
_atom_site_aniso_U_13
_atom_site_aniso_U_12
C1 0.051(3) 0.030(2) 0.026(2) -0.0102(18) -0.0065(19) 0.012(2)
C2 0.074(4) 0.059(4) 0.048(3) -0.025(3) 0.002(3) -0.010(3)
C3 0.061(4) 0.036(7) 0.044(9) -0.014(5) -0.001(4) 0.017(4)
C4 0.064(8) 0.054(4) 0.030(3) -0.007(3) -0.011(4) 0.013(6)
C3A 0.061(4) 0.036(7) 0.044(9) -0.014(5) -0.001(4) 0.017(4)
C4A 0.064(8) 0.054(4) 0.030(3) -0.007(3) -0.011(4) 0.013(6)
C5 0.047(3) 0.020(2) 0.035(2) -0.0014(18) 0.022(2) -0.0006(18)
C6 0.045(3) 0.027(3) 0.066(4) -0.011(2) 0.025(3) 0.001(2)
C7 0.086(4) 0.032(3) 0.032(3) 0.001(2) 0.027(3) -0.001(3)
C8 0.047(3) 0.025(2) 0.044(3) -0.006(2) 0.017(2) -0.001(2)
C9 0.036(2) 0.040(3) 0.043(3) -0.002(2) -0.006(2) 0.026(2)
C11 0.060(3) 0.047(3) 0.054(3) -0.009(3) -0.001(3) 0.031(3)
C10 0.041(6) 0.053(9) 0.065(12) 0.003(8) -0.008(6) 0.022(6)
C12 0.040(10) 0.041(9) 0.048(7) 0.001(6) -0.002(6) 0.024(7)
C10A 0.027(3) 0.060(5) 0.069(6) -0.010(4) -0.009(3) 0.024(3)
C12A 0.070(7) 0.068(7) 0.044(4) 0.004(4) -0.007(4) 0.052(5)
C13 0.038(2) 0.027(2) 0.028(2) -0.0043(18) 0.0051(18) 0.0025(18)
C14 0.054(3) 0.036(3) 0.054(3) -0.007(3) 0.009(3) 0.016(2)
C15 0.047(3) 0.041(3) 0.034(3) -0.009(2) 0.004(2) -0.007(2)
C16 0.055(3) 0.028(3) 0.028(2) -0.0010(19) 0.008(2) 0.003(2)
C17 0.036(2) 0.061(3) 0.0146(18) 0.009(2) 0.0059(16) -0.002(2)
C18 0.057(3) 0.075(4) 0.039(3) -0.012(3) -0.013(2) 0.014(3)
C19 0.064(6) 0.083(4) 0.024(3) 0.003(3) 0.021(4) 0.024(4)
C20 0.044(4) 0.070(4) 0.029(3) 0.017(3) 0.015(3) 0.003(3)
C19A 0.064(6) 0.083(4) 0.024(3) 0.003(3) 0.021(4) 0.024(4)
C20A 0.044(4) 0.070(4) 0.029(3) 0.017(3) 0.015(3) 0.003(3)
C21 0.0080(16) 0.044(3) 0.025(2) -0.0055(17) 0.0017(14) -0.0020(15)
C22 0.015(2) 0.066(3) 0.040(3) -0.017(2) 0.0016(19) 0.010(2)
C23 0.024(2) 0.054(3) 0.029(2) 0.000(2) 0.0055(19) -0.016(2)
C24 0.0169(19) 0.041(3) 0.027(2) -0.0039(18) -0.0028(16) -0.0001(17)
O10 0.0140(16) 0.040(2) 0.027(2) -0.013(2) 0.0037(17) -0.0068(15)
C25 0.017(5) 0.074(7) 0.048(6) -0.019(5) 0.002(4) -0.015(4)
C26 0.013(5) 0.069(8) 0.043(6) -0.001(5) -0.004(5) 0.001(5)
C27 0.017(6) 0.058(7) 0.067(8) -0.015(6) -0.021(5) 0.003(4)
C28 0.055(7) 0.104(9) 0.050(4) -0.008(5) 0.010(4) 0.005(5)
O10A 0.0140(16) 0.040(2) 0.027(2) -0.013(2) 0.0037(17) -0.0068(15)
C25A 0.020(4) 0.061(8) 0.050(5) -0.024(4) -0.006(3) -0.010(4)
C26A 0.033(6) 0.075(9) 0.054(6) -0.033(5) 0.004(5) -0.024(6)
C27A 0.048(9) 0.080(8) 0.078(9) -0.041(6) -0.005(7) -0.027(6)
C28A 0.055(7) 0.104(9) 0.050(4) -0.008(5) 0.010(4) 0.005(5)
C29 0.056(3) 0.057(3) 0.050(3) 0.027(2) 0.032(2) 0.016(2)
C30 0.058(3) 0.061(4) 0.061(4) -0.010(3) 0.025(3) 0.011(3)
C31 0.115(5) 0.060(4) 0.028(3) 0.009(2) 0.006(3) 0.040(3)
C33 0.068(3) 0.047(3) 0.044(3) -0.003(2) 0.039(2) 0.007(2)
C34 0.062(4) 0.085(5) 0.112(5) 0.020(4) 0.000(3) 0.024(4)
C35 0.043(3) 0.075(4) 0.060(4) 0.029(3) 0.024(3) 0.009(3)
Ce1 0.01099(9) 0.01421(9) 0.01081(9) -0.00022(10) 0.00077(6) -0.00062(10)
C36 0.073(8) 0.053(5) 0.041(6) -0.001(4) 0.019(5) 0.018(4)
O12 0.026(3) 0.025(3) 0.026(3) -0.006(2) 0.005(2) -0.007(2)
O12A 0.020(3) 0.024(3) 0.024(3) -0.009(2) 0.009(2) -0.005(2)
C36A 0.063(8) 0.063(6) 0.024(6) 0.003(5) 0.019(6) 0.025(5)
O11 0.033(2) 0.022(2) 0.029(2) -0.0007(15) 0.0145(15) -0.0049(16)
C32 0.062(4) 0.052(4) 0.046(4) 0.018(4) 0.031(3) 0.016(3)
O11A 0.033(2) 0.022(2) 0.029(2) -0.0007(15) 0.0145(15) -0.0049(16)
C32A 0.062(4) 0.052(4) 0.046(4) 0.018(4) 0.031(3) 0.016(3)
O1 0.0208(14) 0.0175(14) 0.0162(13) 0.0038(11) 0.0030(11) 0.0059(11)
O2 0.0501(19) 0.0240(16) 0.0167(14) -0.0012(12) -0.0005(13) 0.0093(14)
O3 0.0348(16) 0.0168(14) 0.0211(15) -0.0003(11) 0.0082(12) 0.0047(12)
O4 0.0232(14) 0.0288(17) 0.0326(17) -0.0023(13) -0.0040(13) 0.0120(13)
O5 0.0129(12) 0.0177(13) 0.0131(12) -0.0015(10) 0.0007(10) -0.0004(10)
O6 0.0254(15) 0.0278(15) 0.0195(14) -0.0057(12) 0.0037(12) 0.0057(12)
O7 0.0233(13) 0.0411(17) 0.0169(12) 0.0052(14) 0.0046(10) 0.0009(15)
O8 0.0101(12) 0.0268(14) 0.0166(13) -0.0029(11) 0.0026(10) -0.0003(10)
O9 0.0168(13) 0.0190(14) 0.0292(16) -0.0040(12) 0.0011(11) -0.0052(11)
Si1 0.0250(6) 0.0191(6) 0.0167(5) 0.0009(4) 0.0005(4) 0.0077(5)
Si2 0.0130(5) 0.0241(6) 0.0138(5) -0.0012(4) 0.0029(4) 0.0014(4)
Si3 0.0183(5) 0.0210(6) 0.0195(5) -0.0055(5) 0.0052(4) -0.0059(4)

loop_
_atom_type_symbol
_atom_type_description
_atom_type_scat_dispersion_real
_atom_type_scat_dispersion_imag
_atom_type_scat_source
C C 0.0033 0.0016 'International Tables Vol C Tables 4.2.6.8 and 6.1.1.4'
H H 0.0000 0.0000 'International Tables Vol C Tables 4.2.6.8 and 6.1.1.4'
O O 0.0106 0.0060 'International Tables Vol C Tables 4.2.6.8 and 6.1.1.4'
Si Si 0.0817 0.0704 'International Tables Vol C Tables 4.2.6.8 and 6.1.1.4'
Ce Ce -0.2486 2.6331 'International Tables Vol C Tables 4.2.6.8 and 6.1.1.4'

loop_
_geom_angle_atom_site_label_1
_geom_angle_atom_site_label_2
_geom_angle_atom_site_label_3
_geom_angle
_geom_angle_site_symmetry_1
_geom_angle_site_symmetry_3
O2 C1 C3 106.9(14) . .
O2 C1 C2 111.7(4) . .
C3 C1 C2 119.3(13) . .
O2 C1 C4 109.4(11) . .
C3 C1 C4 111.3(14) . .
C2 C1 C4 97.8(13) . .
O2 C1 C3A 108.3(10) . .
C2 C1 C3A 103.8(10) . .
O2 C1 C4A 103.6(8) . .
C2 C1 C4A 119.0(10) . .
C3A C1 C4A 110.2(9) . .
C1 C2 H2A 109.5 . .
C1 C2 H2B 109.5 . .
H2A C2 H2B 109.5 . .
C1 C2 H2C 109.5 . .
H2A C2 H2C 109.5 . .
H2B C2 H2C 109.5 . .
C1 C3 H3A 109.5 . .
C1 C3 H3B 109.5 . .
H3A C3 H3B 109.5 . .
C1 C3 H3C 109.5 . .
H3A C3 H3C 109.5 . .
H3B C3 H3C 109.5 . .
C1 C4 H4A 109.5 . .
C1 C4 H4B 109.5 . .
H4A C4 H4B 109.5 . .
C1 C4 H4C 109.5 . .
H4A C4 H4C 109.5 . .
H4B C4 H4C 109.5 . .
C1 C3A H3A1 109.5 . .
C1 C3A H3A2 109.5 . .
H3A1 C3A H3A2 109.5 . .
C1 C3A H3A3 109.5 . .
H3A1 C3A H3A3 109.5 . .
H3A2 C3A H3A3 109.5 . .
C1 C4A H4A1 109.5 . .
C1 C4A H4A2 109.5 . .
H4A1 C4A H4A2 109.5 . .
C1 C4A H4A3 109.5 . .
H4A1 C4A H4A3 109.5 . .
H4A2 C4A H4A3 109.5 . .
O3 C5 C6 109.9(4) . .
O3 C5 C8 105.3(3) . .
C6 C5 C8 110.8(4) . .
O3 C5 C7 109.3(4) . .
C6 C5 C7 110.9(4) . .
C8 C5 C7 110.5(4) . .
C5 C6 H6A 109.5 . .
C5 C6 H6B 109.5 . .
H6A C6 H6B 109.5 . .
C5 C6 H6C 109.5 . .
H6A C6 H6C 109.5 . .
H6B C6 H6C 109.5 . .
C5 C7 H7A 109.5 . .
C5 C7 H7B 109.5 . .
H7A C7 H7B 109.5 . .
C5 C7 H7C 109.5 . .
H7A C7 H7C 109.5 . .
H7B C7 H7C 109.5 . .
C5 C8 H8A 109.5 . .
C5 C8 H8B 109.5 . .
H8A C8 H8B 109.5 . .
C5 C8 H8C 109.5 . .
H8A C8 H8C 109.5 . .
H8B C8 H8C 109.5 . .
O4 C9 C12A 111.7(5) . .
O4 C9 C11 109.3(4) . .
C12A C9 C11 115.2(7) . .
O4 C9 C10 107.2(10) . .
C11 C9 C10 131.1(13) . .
O4 C9 C10A 104.1(5) . .
C12A C9 C10A 111.2(6) . .
C11 C9 C10A 104.5(6) . .
O4 C9 C12 108.4(11) . .
C11 C9 C12 95.9(12) . .
C10 C9 C12 102.4(15) . .
C9 C11 H11A 109.5 . .
C9 C11 H11B 109.5 . .
H11A C11 H11B 109.5 . .
C9 C11 H11C 109.5 . .
H11A C11 H11C 109.5 . .
H11B C11 H11C 109.5 . .
C9 C10 H10A 109.5 . .
C9 C10 H10B 109.5 . .
H10A C10 H10B 109.5 . .
C9 C10 H10C 109.5 . .
H10A C10 H10C 109.5 . .
H10B C10 H10C 109.5 . .
C9 C12 H12A 109.5 . .
C9 C12 H12B 109.5 . .
H12A C12 H12B 109.5 . .
C9 C12 H12C 109.5 . .
H12A C12 H12C 109.5 . .
H12B C12 H12C 109.5 . .
C9 C10A H10D 109.5 . .
C9 C10A H10E 109.5 . .
H10D C10A H10E 109.5 . .
C9 C10A H10F 109.5 . .
H10D C10A H10F 109.5 . .
H10E C10A H10F 109.5 . .
C9 C12A H12D 109.5 . .
C9 C12A H12E 109.5 . .
H12D C12A H12E 109.5 . .
C9 C12A H12F 109.5 . .
H12D C12A H12F 109.5 . .
H12E C12A H12F 109.5 . .
O6 C13 C15 107.0(4) . .
O6 C13 C14 106.2(4) . .
C15 C13 C14 110.2(4) . .
O6 C13 C16 110.4(4) . .
C15 C13 C16 111.8(4) . .
C14 C13 C16 111.0(4) . .
C13 C14 H14A 109.5 . .
C13 C14 H14B 109.5 . .
H14A C14 H14B 109.5 . .
C13 C14 H14C 109.5 . .
H14A C14 H14C 109.5 . .
H14B C14 H14C 109.5 . .
C13 C15 H15A 109.5 . .
C13 C15 H15B 109.5 . .
H15A C15 H15B 109.5 . .
C13 C15 H15C 109.5 . .
H15A C15 H15C 109.5 . .
H15B C15 H15C 109.5 . .
C13 C16 H16A 109.5 . .
C13 C16 H16B 109.5 . .
H16A C16 H16B 109.5 . .
C13 C16 H16C 109.5 . .
H16A C16 H16C 109.5 . .
H16B C16 H16C 109.5 . .
O7 C17 C19 112.3(5) . .
O7 C17 C18 106.9(4) . .
C19 C17 C18 116.8(6) . .
O7 C17 C20A 102.5(8) . .
C18 C17 C20A 140.9(9) . .
O7 C17 C20 103.5(4) . .
C19 C17 C20 112.3(5) . .
C18 C17 C20 103.9(5) . .
O7 C17 C19A 109.9(14) . .
C18 C17 C19A 97.2(14) . .
C20A C17 C19A 96.4(15) . .
C17 C18 H18A 109.5 . .
C17 C18 H18B 109.5 . .
H18A C18 H18B 109.5 . .
C17 C18 H18C 109.5 . .
H18A C18 H18C 109.5 . .
H18B C18 H18C 109.5 . .
C17 C18 H18D 109.5 . .
C17 C18 H18E 109.5 . .
H18D C18 H18E 109.5 . .
C17 C18 H18F 109.5 . .
H18D C18 H18F 109.5 . .
H18E C18 H18F 109.5 . .
C17 C19 H19A 109.5 . .
C17 C19 H19B 109.5 . .
H19A C19 H19B 109.5 . .
C17 C19 H19C 109.5 . .
H19A C19 H19C 109.5 . .
H19B C19 H19C 109.5 . .
C17 C20 H20A 109.5 . .
C17 C20 H20B 109.5 . .
H20A C20 H20B 109.5 . .
C17 C20 H20C 109.5 . .
H20A C20 H20C 109.5 . .
H20B C20 H20C 109.5 . .
C17 C19A H19D 109.5 . .
C17 C19A H19E 109.5 . .
H19D C19A H19E 109.5 . .
C17 C19A H19F 109.5 . .
H19D C19A H19F 109.5 . .
H19E C19A H19F 109.5 . .
C17 C20A H20D 109.5 . .
C17 C20A H20E 109.5 . .
H20D C20A H20E 109.5 . .
C17 C20A H20F 109.5 . .
H20D C20A H20F 109.5 . .
H20E C20A H20F 109.5 . .
O8 C21 C24 105.4(3) . .
O8 C21 C22 109.4(3) . .
C24 C21 C22 111.1(4) . .
O8 C21 C23 107.9(3) . .
C24 C21 C23 110.9(4) . .
C22 C21 C23 111.7(4) . .
C21 C22 H22A 109.5 . .
C21 C22 H22B 109.5 . .
H22A C22 H22B 109.5 . .
C21 C22 H22C 109.5 . .
H22A C22 H22C 109.5 . .
H22B C22 H22C 109.5 . .
C21 C23 H23A 109.5 . .
C21 C23 H23B 109.5 . .
H23A C23 H23B 109.5 . .
C21 C23 H23C 109.5 . .
H23A C23 H23C 109.5 . .
H23B C23 H23C 109.5 . .
C21 C24 H24A 109.5 . .
C21 C24 H24B 109.5 . .
H24A C24 H24B 109.5 . .
C21 C24 H24C 109.5 . .
H24A C24 H24C 109.5 . .
H24B C24 H24C 109.5 . .
C25 O10 Si3 133.0(11) . .
C27 C25 O10 125.8(19) . .
C27 C25 C28 118(2) . .
O10 C25 C28 77.0(14) . .
C27 C25 C26 114(2) . .
O10 C25 C26 117.2(14) . .
C28 C25 C26 90.7(15) . .
C25 C26 H26A 109.5 . .
C25 C26 H26B 109.5 . .
H26A C26 H26B 109.5 . .
C25 C26 H26C 109.5 . .
H26A C26 H26C 109.5 . .
H26B C26 H26C 109.5 . .
C25 C27 H27A 109.5 . .
C25 C27 H27B 109.5 . .
H27A C27 H27B 109.5 . .
C25 C27 H27C 109.5 . .
H27A C27 H27C 109.5 . .
H27B C27 H27C 109.5 . .
C25 C28 H28A 109.5 . .
C25 C28 H28B 109.5 . .
H28A C28 H28B 109.5 . .
C25 C28 H28C 109.5 . .
H28A C28 H28C 109.5 . .
H28B C28 H28C 109.5 . .
C25A O10A Si3 132.5(8) . .
C26A C25A C28A 129.0(17) . .
C26A C25A O10A 89.4(13) . .
C28A C25A O10A 128.8(17) . .
C26A C25A C27A 98.8(16) . .
C28A C25A C27A 106.4(15) . .
O10A C25A C27A 97.5(10) . .
C25A C26A H26D 109.5 . .
C25A C26A H26E 109.5 . .
H26D C26A H26E 109.5 . .
C25A C26A H26F 109.5 . .
H26D C26A H26F 109.5 . .
H26E C26A H26F 109.5 . .
C25A C27A H27D 109.5 . .
C25A C27A H27E 109.5 . .
H27D C27A H27E 109.5 . .
C25A C27A H27F 109.5 . .
H27D C27A H27F 109.5 . .
H27E C27A H27F 109.5 . .
C25A C28A H28D 109.5 . .
C25A C28A H28E 109.5 . .
H28D C28A H28E 109.5 . .
C25A C28A H28F 109.5 . .
H28D C28A H28F 109.5 . .
H28E C28A H28F 109.5 . .
O11A C29 C31 100.2(5) . .
O11A C29 C30 135.2(6) . .
C31 C29 C30 111.8(5) . .
C31 C29 O11 112.5(5) . .
C30 C29 O11 92.8(4) . .
C31 C29 C32 125.0(6) . .
C30 C29 C32 106.4(6) . .
O11 C29 C32 103.3(6) . .
O11A C29 C32A 107.4(7) . .
C31 C29 C32A 85.4(7) . .
C30 C29 C32A 105.6(6) . .
C29 C30 H30A 109.5 . .
C29 C30 H30B 109.5 . .
H30A C30 H30B 109.5 . .
C29 C30 H30C 109.5 . .
H30A C30 H30C 109.5 . .
H30B C30 H30C 109.5 . .
C29 C31 H31A 109.5 . .
C29 C31 H31B 109.5 . .
H31A C31 H31B 109.5 . .
C29 C31 H31C 109.5 . .
H31A C31 H31C 109.5 . .
H31B C31 H31C 109.5 . .
C36 C33 O12 111.2(6) . .
C36 C33 C34 110.1(7) . .
O12 C33 C34 86.8(5) . .
C36 C33 C35 122.6(7) . .
O12 C33 C35 109.8(5) . .
C34 C33 C35 110.6(5) . .
C34 C33 O12A 133.0(6) . .
C35 C33 O12A 103.3(5) . .
C34 C33 C36A 108.3(7) . .
C35 C33 C36A 98.5(7) . .
O12A C33 C36A 97.4(6) . .
C33 C34 H34A 109.5 . .
C33 C34 H34B 109.5 . .
H34A C34 H34B 109.5 . .
C33 C34 H34C 109.5 . .
H34A C34 H34C 109.5 . .
H34B C34 H34C 109.5 . .
C33 C35 H35A 109.5 . .
C33 C35 H35B 109.5 . .
H35A C35 H35B 109.5 . .
C33 C35 H35C 109.5 . .
H35A C35 H35C 109.5 . .
H35B C35 H35C 109.5 . .
O9 Ce1 O1 108.63(10) . .
O9 Ce1 O5 104.49(9) . 7_567
O1 Ce1 O5 118.31(9) . 7_567
O9 Ce1 O5 127.83(9) . .
O1 Ce1 O5 118.85(9) . .
O5 Ce1 O5 71.64(9) 7_567 .
O9 Ce1 O8 95.52(9) . .
O1 Ce1 O8 98.38(9) . .
O5 Ce1 O8 128.42(8) 7_567 .
O5 Ce1 O8 58.77(8) . .
O9 Ce1 Si2 116.03(7) . .
O1 Ce1 Si2 109.40(7) . .
O5 Ce1 Si2 100.11(6) 7_567 .
O5 Ce1 Si2 28.91(6) . .
O8 Ce1 Si2 29.99(6) . .
O9 Ce1 Ce1 122.58(7) . 7_567
O1 Ce1 Ce1 126.16(7) . 7_567
O5 Ce1 Ce1 36.96(6) 7_567 7_567
O5 Ce1 Ce1 34.68(5) . 7_567
O8 Ce1 Ce1 92.53(6) . 7_567
Si2 Ce1 Ce1 63.302(19) . 7_567
C33 C36 H36A 109.5 . .
C33 C36 H36B 109.5 . .
H36A C36 H36B 109.5 . .
C33 C36 H36C 109.5 . .
H36A C36 H36C 109.5 . .
H36B C36 H36C 109.5 . .
C33 O12 Si3 128.5(4) . .
C33 O12A Si3 125.0(5) . .
C33 C36A H36D 109.5 . .
C33 C36A H36E 109.5 . .
H36D C36A H36E 109.5 . .
C33 C36A H36F 109.5 . .
H36D C36A H36F 109.5 . .
H36E C36A H36F 109.5 . .
C29 O11 Si3 125.8(4) . .
C29 C32 H32A 109.5 . .
C29 C32 H32B 109.5 . .
H32A C32 H32B 109.5 . .
C29 C32 H32C 109.5 . .
H32A C32 H32C 109.5 . .
H32B C32 H32C 109.5 . .
C29 O11A Si3 136.3(5) . .
C29 C32A H32D 109.5 . .
C29 C32A H32E 109.5 . .
H32D C32A H32E 109.5 . .
C29 C32A H32F 109.5 . .
H32D C32A H32F 109.5 . .
H32E C32A H32F 109.5 . .
Si1 O1 Ce1 164.09(16) . .
C1 O2 Si1 133.2(3) . .
C5 O3 Si1 132.8(3) . .
C9 O4 Si1 132.1(3) . .
Si2 O5 Ce1 148.05(14) . 7_567
Si2 O5 Ce1 101.86(12) . .
Ce1 O5 Ce1 108.36(9) 7_567 .
C13 O6 Si2 137.7(3) . .
C17 O7 Si2 134.4(3) . .
C21 O8 Si2 129.4(2) . .
C21 O8 Ce1 129.7(2) . .
Si2 O8 Ce1 100.22(11) . .
Si3 O9 Ce1 171.54(17) . .
O1 Si1 O3 114.19(15) . .
O1 Si1 O2 112.84(15) . .
O3 Si1 O2 105.60(16) . .
O1 Si1 O4 107.63(15) . .
O3 Si1 O4 104.81(16) . .
O2 Si1 O4 111.55(17) . .
O7 Si2 O6 107.14(16) . .
O7 Si2 O5 115.56(15) . .
O6 Si2 O5 116.03(15) . .
O7 Si2 O8 105.63(15) . .
O6 Si2 O8 113.23(15) . .
O5 Si2 O8 98.73(13) . .
O7 Si2 Ce1 126.86(13) . .
O6 Si2 Ce1 125.49(11) . .
O5 Si2 Ce1 49.22(9) . .
O8 Si2 Ce1 49.79(9) . .
O10 Si3 O9 111.3(3) . .
O10 Si3 O11 128.6(3) . .
O9 Si3 O11 115.5(2) . .
O10 Si3 O12 73.4(3) . .
O9 Si3 O12 110.1(2) . .
O11 Si3 O12 107.7(3) . .
O9 Si3 O12A 113.1(2) . .
O9 Si3 O11A 109.5(3) . .
O12A Si3 O11A 103.5(3) . .
O9 Si3 O10A 108.6(2) . .
O12A Si3 O10A 134.6(3) . .
O11A Si3 O10A 78.0(3) . .

loop_
_geom_bond_atom_site_label_1
_geom_bond_atom_site_label_2
_geom_bond_distance
_geom_bond_site_symmetry_2
C1 O2 1.431(5) .
C1 C3 1.50(2) .
C1 C2 1.512(8) .
C1 C4 1.516(19) .
C1 C3A 1.522(16) .
C1 C4A 1.545(14) .
C2 H2A 0.9800 .
C2 H2B 0.9800 .
C2 H2C 0.9800 .
C3 H3A 0.9800 .
C3 H3B 0.9800 .
C3 H3C 0.9800 .
C4 H4A 0.9800 .
C4 H4B 0.9800 .
C4 H4C 0.9800 .
C3A H3A1 0.9800 .
C3A H3A2 0.9800 .
C3A H3A3 0.9800 .
C4A H4A1 0.9800 .
C4A H4A2 0.9800 .
C4A H4A3 0.9800 .
C5 O3 1.440(5) .
C5 C6 1.514(6) .
C5 C8 1.520(6) .
C5 C7 1.523(7) .
C6 H6A 0.9800 .
C6 H6B 0.9800 .
C6 H6C 0.9800 .
C7 H7A 0.9800 .
C7 H7B 0.9800 .
C7 H7C 0.9800 .
C8 H8A 0.9800 .
C8 H8B 0.9800 .
C8 H8C 0.9800 .
C9 O4 1.445(5) .
C9 C12A 1.474(11) .
C9 C11 1.504(7) .
C9 C10 1.53(3) .
C9 C10A 1.574(10) .
C9 C12 1.69(3) .
C11 H11A 0.9800 .
C11 H11B 0.9800 .
C11 H11C 0.9800 .
C10 H10A 0.9800 .
C10 H10B 0.9800 .
C10 H10C 0.9800 .
C12 H12A 0.9800 .
C12 H12B 0.9800 .
C12 H12C 0.9800 .
C10A H10D 0.9800 .
C10A H10E 0.9800 .
C10A H10F 0.9800 .
C12A H12D 0.9800 .
C12A H12E 0.9800 .
C12A H12F 0.9800 .
C13 O6 1.445(5) .
C13 C15 1.507(6) .
C13 C14 1.516(6) .
C13 C16 1.526(6) .
C14 H14A 0.9800 .
C14 H14B 0.9800 .
C14 H14C 0.9800 .
C15 H15A 0.9800 .
C15 H15B 0.9800 .
C15 H15C 0.9800 .
C16 H16A 0.9800 .
C16 H16B 0.9800 .
C16 H16C 0.9800 .
C17 O7 1.443(5) .
C17 C19 1.443(10) .
C17 C18 1.505(7) .
C17 C20A 1.54(2) .
C17 C20 1.571(9) .
C17 C19A 1.575(10) .
C18 H18A 0.9800 .
C18 H18B 0.9800 .
C18 H18C 0.9800 .
C18 H18D 0.9800 .
C18 H18E 0.9800 .
C18 H18F 0.9800 .
C19 H19A 0.9800 .
C19 H19B 0.9800 .
C19 H19C 0.9800 .
C20 H20A 0.9800 .
C20 H20B 0.9800 .
C20 H20C 0.9800 .
C19A H19D 0.9800 .
C19A H19E 0.9800 .
C19A H19F 0.9800 .
C20A H20D 0.9800 .
C20A H20E 0.9800 .
C20A H20F 0.9800 .
C21 O8 1.486(4) .
C21 C24 1.513(6) .
C21 C22 1.524(6) .
C21 C23 1.527(6) .
C22 H22A 0.9800 .
C22 H22B 0.9800 .
C22 H22C 0.9800 .
C23 H23A 0.9800 .
C23 H23B 0.9800 .
C23 H23C 0.9800 .
C24 H24A 0.9800 .
C24 H24B 0.9800 .
C24 H24C 0.9800 .
O10 C25 1.45(2) .
O10 Si3 1.548(6) .
C25 C27 1.14(3) .
C25 C28 1.73(4) .
C25 C26 1.81(3) .
C26 H26A 0.9800 .
C26 H26B 0.9800 .
C26 H26C 0.9800 .
C27 H27A 0.9800 .
C27 H27B 0.9800 .
C27 H27C 0.9800 .
C28 H28A 0.9800 .
C28 H28B 0.9800 .
C28 H28C 0.9800 .
O10A C25A 1.455(18) .
O10A Si3 1.664(5) .
C25A C26A 1.32(3) .
C25A C28A 1.45(3) .
C25A C27A 1.87(3) .
C26A H26D 0.9800 .
C26A H26E 0.9800 .
C26A H26F 0.9800 .
C27A H27D 0.9800 .
C27A H27E 0.9800 .
C27A H27F 0.9800 .
C28A H28D 0.9800 .
C28A H28E 0.9800 .
C28A H28F 0.9800 .
C29 O11A 1.341(9) .
C29 C31 1.473(9) .
C29 C30 1.498(8) .
C29 O11 1.530(7) .
C29 C32 1.577(11) .
C29 C32A 1.604(12) .
C30 H30A 0.9800 .
C30 H30B 0.9800 .
C30 H30C 0.9800 .
C31 H31A 0.9800 .
C31 H31B 0.9800 .
C31 H31C 0.9800 .
C33 C36 1.447(12) .
C33 O12 1.489(7) .
C33 C34 1.498(9) .
C33 C35 1.509(8) .
C33 O12A 1.532(8) .
C33 C36A 1.606(14) .
C34 H34A 0.9800 .
C34 H34B 0.9800 .
C34 H34C 0.9800 .
C35 H35A 0.9800 .
C35 H35B 0.9800 .
C35 H35C 0.9800 .
Ce1 O9 2.186(3) .
Ce1 O1 2.202(3) .
Ce1 O5 2.396(2) 7_567
Ce1 O5 2.532(2) .
Ce1 O8 2.539(2) .
Ce1 Si2 3.2717(10) .
Ce1 Ce1 3.9964(4) 7_567
C36 H36A 0.9800 .
C36 H36B 0.9800 .
C36 H36C 0.9800 .
O12 Si3 1.644(5) .
O12A Si3 1.650(6) .
C36A H36D 0.9800 .
C36A H36E 0.9800 .
C36A H36F 0.9800 .
O11 Si3 1.605(5) .
C32 H32A 0.9800 .
C32 H32B 0.9800 .
C32 H32C 0.9800 .
O11A Si3 1.663(7) .
C32A H32D 0.9800 .
C32A H32E 0.9800 .
C32A H32F 0.9800 .
O1 Si1 1.602(3) .
O2 Si1 1.633(3) .
O3 Si1 1.629(3) .
O4 Si1 1.634(3) .
O5 Si2 1.616(3) .
O5 Ce1 2.396(2) 7_567
O6 Si2 1.612(3) .
O7 Si2 1.611(3) .
O8 Si2 1.662(3) .
O9 Si3 1.595(3) .
